data_2220133
loop_
_publ_author_name
'Yu, Zhao-Lian'
'Hu, Jiang-Liang'

_publ_section_title <i>catena</i>-Poly[[(1,10-phenanthroline)manganese(II)]-\m~3~-5-methylisophthalato]
_journal_coeditor_code CV2471
_journal_issue 12
_journal_name_full 'Acta Crystallographica Section E'
_journal_page_first m1522
_journal_paper_doi 10.1107/S1600536808036362
_journal_volume 64
_journal_year 2008
_chemical_formula_iupac '[Mn (C9 H6 O4) (C12 H8 N2)]'
_chemical_formula_moiety 'C21 H14 Mn N2 O4'
_chemical_formula_sum 'C21 H14 Mn N2 O4'
_chemical_formula_weight 413.28
_chemical_name_systematic
;
catena-Poly[[(1,10-phenanthroline)manganese(II)]-\m~3~-5-methylisophthalato]
;
_space_group_IT_number 13
_symmetry_cell_setting monoclinic
_symmetry_space_group_name_Hall '-P 2yc'
_symmetry_space_group_name_H-M 'P 1 2/c 1'
_atom_sites_solution_hydrogens geom
_atom_sites_solution_primary direct
_atom_sites_solution_secondary difmap
_audit_creation_method SHELXL-97
_cell_angle_alpha 90.00
_cell_angle_beta 101.372(2)
_cell_angle_gamma 90.00
_cell_formula_units_Z 4
_cell_length_a 9.2837(11)
_cell_length_b 10.3786(13)
_cell_length_c 18.824(2)
_cell_measurement_reflns_used 1788
_cell_measurement_temperature 295(2)
_cell_measurement_theta_max 19.81
_cell_measurement_theta_min 2.25
_cell_volume 1778.1(4)
_computing_cell_refinement 'SAINT (Bruker, 1997)'
_computing_data_collection 'SMART (Bruker, 1997)'
_computing_data_reduction 'SAINT (Bruker, 1997)'
_computing_molecular_graphics 'SHELXTL (Sheldrick, 2008)'
_computing_publication_material 'SHELXTL (Sheldrick, 2008)'
_computing_structure_refinement 'SHELXL97 (Sheldrick, 2008)'
_computing_structure_solution 'SHELXS97 (Sheldrick, 2008)'
_diffrn_ambient_temperature 295(2)
_diffrn_measured_fraction_theta_full 0.998
_diffrn_measured_fraction_theta_max 0.998
_diffrn_measurement_device_type 'Bruker SMART CCD area-detector'
_diffrn_measurement_method '\f and \w'
_diffrn_radiation_monochromator graphite
_diffrn_radiation_source 'fine-focus sealed tube'
_diffrn_radiation_type MoK\a
_diffrn_radiation_wavelength 0.71073
_diffrn_reflns_av_R_equivalents 0.0558
_diffrn_reflns_av_sigmaI/netI 0.0511
_diffrn_reflns_limit_h_max 11
_diffrn_reflns_limit_h_min -11
_diffrn_reflns_limit_k_max 12
_diffrn_reflns_limit_k_min -12
_diffrn_reflns_limit_l_max 22
_diffrn_reflns_limit_l_min -22
_diffrn_reflns_number 13275
_diffrn_reflns_theta_full 25.50
_diffrn_reflns_theta_max 25.50
_diffrn_reflns_theta_min 2.25
_exptl_absorpt_coefficient_mu 0.774
_exptl_absorpt_correction_T_max 0.9478
_exptl_absorpt_correction_T_min 0.8469
_exptl_absorpt_correction_type multi-scan
_exptl_absorpt_process_details '(SADABS; Bruker, 1997)'
_exptl_crystal_colour yellow
_exptl_crystal_density_diffrn 1.544
_exptl_crystal_density_method 'not measured'
_exptl_crystal_description block
_exptl_crystal_F_000 844
_exptl_crystal_size_max 0.19
_exptl_crystal_size_mid 0.10
_exptl_crystal_size_min 0.07
_refine_diff_density_max 0.260
_refine_diff_density_min -0.242
_refine_ls_extinction_method none
_refine_ls_goodness_of_fit_ref 1.018
_refine_ls_hydrogen_treatment constr
_refine_ls_matrix_type full
_refine_ls_number_parameters 254
_refine_ls_number_reflns 3313
_refine_ls_number_restraints 0
_refine_ls_restrained_S_all 1.018
_refine_ls_R_factor_all 0.0768
_refine_ls_R_factor_gt 0.0415
_refine_ls_shift/su_max 0.000
_refine_ls_shift/su_mean 0.000
_refine_ls_structure_factor_coef Fsqd
_refine_ls_weighting_details 'calc w=1/[\s^2^(Fo^2^)+(0.0334P)^2^+0.7839P] where P=(Fo^2^+2Fc^2^)/3'
_refine_ls_weighting_scheme calc
_refine_ls_wR_factor_gt 0.0814
_refine_ls_wR_factor_ref 0.0966
_reflns_number_gt 2230
_reflns_number_total 3313
_reflns_threshold_expression I>2\s(I)
_cod_data_source_file cv2471.cif
_cod_data_source_block I
_cod_depositor_comments
;
The following automatic conversions were performed:
'_symmetry_cell_setting' value 'Monoclinic' changed to 'monoclinic'
according to '/home/saulius/struct/CIF-dictionaries/cif_core.dic'
dictionary named 'cif_core.dic' version 2.4.1 from 2010-06-29.

Automatic conversion script
Id: cif_fix_enum 1527 2010-12-29 10:47:43Z saulius 

The following automatic conversions were performed:

'_symmetry_cell_setting' value 'Monoclinic' changed to 'monoclinic'
according to /home/saulius/struct/CIF-dictionaries/cif_core.dic
dictionary named 'cif_core.dic' version 2.4.1 from 2010-06-29.

Automatic conversion script
Id: cif_fix_values 1715 2011-07-08 13:25:40Z adriana 
;
_cod_original_sg_symbol_H-M 'P 2/c'
_cod_database_code 2220133
_cod_database_fobs_code 2220133

loop_
_symmetry_equiv_pos_as_xyz
'x, y, z'
'-x, y, -z+1/2'
'-x, -y, -z'
'x, -y, z-1/2'

loop_
_atom_site_type_symbol
_atom_site_label
_atom_site_fract_x
_atom_site_fract_y
_atom_site_fract_z
_atom_site_U_iso_or_equiv
_atom_site_adp_type
_atom_site_calc_flag
_atom_site_refinement_flags
_atom_site_occupancy
Mn Mn1 0.36904(5) 0.31882(4) 0.32302(2) 0.03865(16) Uani d . 1
O O1 0.3711(3) 0.4040(3) 0.42907(12) 0.0685(8) Uani d . 1
O O2 0.1789(3) 0.2896(3) 0.38683(13) 0.0757(8) Uani d . 1
O O3 0.2707(2) 0.5464(2) 0.74411(11) 0.0480(6) Uani d . 1
O O4 0.4110(3) 0.6197(2) 0.67041(11) 0.0548(6) Uani d . 1
N N1 0.4764(3) 0.1298(3) 0.36551(15) 0.0520(7) Uani d . 1
N N2 0.2489(3) 0.1543(2) 0.25312(13) 0.0443(7) Uani d . 1
C C1 0.1932(3) 0.3809(3) 0.50355(15) 0.0385(7) Uani d . 1
C C2 0.2745(3) 0.4529(3) 0.55968(15) 0.0362(7) Uani d . 1
H H2 0.3655 0.4860 0.5554 0.043 Uiso calc R 1
C C3 0.2200(3) 0.4753(3) 0.62196(15) 0.0353(7) Uani d . 1
C C4 0.0818(3) 0.4276(3) 0.62701(16) 0.0407(8) Uani d . 1
H H4 0.0450 0.4437 0.6687 0.049 Uiso calc R 1
C C5 -0.0017(3) 0.3569(3) 0.57130(17) 0.0441(8) Uani d . 1
C C6 0.0567(4) 0.3342(3) 0.51018(16) 0.0449(8) Uani d . 1
H H6 0.0026 0.2861 0.4724 0.054 Uiso calc R 1
C C7 0.2510(4) 0.3568(3) 0.43524(16) 0.0458(8) Uani d . 1
C C8 0.3075(4) 0.5517(3) 0.68310(16) 0.0387(7) Uani d . 1
C C9 -0.1512(4) 0.3073(4) 0.5774(2) 0.0629(10) Uani d . 1
H H9A -0.2236 0.3411 0.5383 0.094 Uiso calc R 1
H H9B -0.1736 0.3344 0.6228 0.094 Uiso calc R 1
H H9C -0.1516 0.2149 0.5751 0.094 Uiso calc R 1
C C10 0.5876(4) 0.1195(4) 0.4209(2) 0.0795(13) Uani d . 1
H H10 0.6301 0.1942 0.4430 0.095 Uiso calc R 1
C C11 0.6440(5) -0.0001(5) 0.4477(3) 0.1003(17) Uani d . 1
H H11 0.7215 -0.0045 0.4873 0.120 Uiso calc R 1
C C12 0.5841(5) -0.1089(5) 0.4151(3) 0.0919(15) Uani d . 1
H H12 0.6213 -0.1887 0.4323 0.110 Uiso calc R 1
C C13 0.4680(4) -0.1032(4) 0.3564(2) 0.0641(11) Uani d . 1
C C14 0.3982(5) -0.2131(4) 0.3178(3) 0.0758(13) Uani d . 1
H H14 0.4325 -0.2952 0.3318 0.091 Uiso calc R 1
C C15 0.2853(5) -0.1995(4) 0.2624(3) 0.0759(13) Uani d . 1
H H15 0.2421 -0.2729 0.2390 0.091 Uiso calc R 1
C C16 0.2290(4) -0.0773(3) 0.2381(2) 0.0576(10) Uani d . 1
C C17 0.1094(5) -0.0582(5) 0.1816(2) 0.0809(13) Uani d . 1
H H17 0.0633 -0.1288 0.1565 0.097 Uiso calc R 1
C C18 0.0596(5) 0.0622(5) 0.1628(2) 0.0765(12) Uani d . 1
H H18 -0.0222 0.0746 0.1260 0.092 Uiso calc R 1
C C19 0.1331(4) 0.1674(4) 0.19962(17) 0.0576(10) Uani d . 1
H H19 0.0995 0.2499 0.1861 0.069 Uiso calc R 1
C C20 0.2954(4) 0.0339(3) 0.27317(17) 0.0428(8) Uani d . 1
C C21 0.4156(4) 0.0209(3) 0.33261(18) 0.0475(9) Uani d . 1

loop_
_atom_site_aniso_label
_atom_site_aniso_U_11
_atom_site_aniso_U_22
_atom_site_aniso_U_33
_atom_site_aniso_U_12
_atom_site_aniso_U_13
_atom_site_aniso_U_23
Mn1 0.0482(3) 0.0372(3) 0.0286(2) -0.0040(2) 0.0030(2) -0.0008(2)
O1 0.0677(18) 0.093(2) 0.0506(15) -0.0197(16) 0.0247(14) -0.0229(14)
O2 0.0743(18) 0.103(2) 0.0479(15) -0.0192(16) 0.0075(14) -0.0337(15)
O3 0.0631(15) 0.0485(14) 0.0331(12) -0.0072(11) 0.0111(11) -0.0046(10)
O4 0.0553(15) 0.0618(15) 0.0442(13) -0.0182(13) 0.0023(11) -0.0025(12)
N1 0.0442(17) 0.0498(18) 0.0580(18) -0.0018(14) 0.0003(15) 0.0111(15)
N2 0.0490(17) 0.0452(18) 0.0376(15) -0.0063(13) 0.0055(13) -0.0031(12)
C1 0.0432(19) 0.0382(18) 0.0318(16) 0.0036(15) 0.0014(14) 0.0011(14)
C2 0.0366(17) 0.0352(17) 0.0353(16) 0.0021(14) 0.0034(14) 0.0031(13)
C3 0.0391(18) 0.0339(17) 0.0301(16) 0.0010(14) 0.0000(14) 0.0009(13)
C4 0.0441(19) 0.0441(19) 0.0336(17) 0.0037(15) 0.0070(15) 0.0064(14)
C5 0.0397(19) 0.0421(19) 0.046(2) -0.0038(15) -0.0016(16) 0.0100(15)
C6 0.051(2) 0.0423(19) 0.0366(18) -0.0012(16) -0.0038(16) -0.0023(15)
C7 0.053(2) 0.049(2) 0.0314(17) 0.0088(17) -0.0008(16) -0.0032(15)
C8 0.044(2) 0.0355(18) 0.0336(17) 0.0004(15) 0.0019(15) 0.0017(14)
C9 0.045(2) 0.074(3) 0.066(2) -0.016(2) 0.0016(18) 0.012(2)
C10 0.068(3) 0.074(3) 0.082(3) -0.001(2) -0.018(2) 0.016(2)
C11 0.077(3) 0.094(4) 0.113(4) 0.017(3) -0.023(3) 0.038(3)
C12 0.083(3) 0.069(3) 0.121(4) 0.025(3) 0.014(3) 0.040(3)
C13 0.061(3) 0.050(2) 0.086(3) 0.013(2) 0.030(2) 0.017(2)
C14 0.091(3) 0.031(2) 0.119(4) 0.009(2) 0.054(3) 0.007(2)
C15 0.094(3) 0.046(3) 0.099(3) -0.011(2) 0.045(3) -0.018(2)
C16 0.070(3) 0.042(2) 0.069(3) -0.0120(19) 0.032(2) -0.0112(18)
C17 0.096(4) 0.071(3) 0.071(3) -0.025(3) 0.006(3) -0.026(2)
C18 0.076(3) 0.086(3) 0.060(3) -0.025(3) -0.004(2) -0.015(2)
C19 0.064(2) 0.061(2) 0.043(2) -0.012(2) -0.0016(19) -0.0031(17)
C20 0.047(2) 0.040(2) 0.0439(19) -0.0033(16) 0.0165(16) -0.0064(15)
C21 0.048(2) 0.041(2) 0.060(2) -0.0015(16) 0.0276(18) 0.0062(17)

loop_
_atom_type_symbol
_atom_type_description
_atom_type_scat_dispersion_real
_atom_type_scat_dispersion_imag
_atom_type_scat_source
C C 0.0033 0.0016 'International Tables Vol C Tables 4.2.6.8 and 6.1.1.4'
H H 0.0000 0.0000 'International Tables Vol C Tables 4.2.6.8 and 6.1.1.4'
N N 0.0061 0.0033 'International Tables Vol C Tables 4.2.6.8 and 6.1.1.4'
O O 0.0106 0.0060 'International Tables Vol C Tables 4.2.6.8 and 6.1.1.4'
Mn Mn 0.3368 0.7283 'International Tables Vol C Tables 4.2.6.8 and 6.1.1.4'

loop_
_geom_angle_atom_site_label_1
_geom_angle_atom_site_label_2
_geom_angle_atom_site_label_3
_geom_angle_site_symmetry_1
_geom_angle_site_symmetry_3
_geom_angle
O3 Mn1 O4 4_565 3_666 96.85(9)
O3 Mn1 O1 4_565 . 107.46(10)
O4 Mn1 O1 3_666 . 89.43(9)
O3 Mn1 N1 4_565 . 156.59(10)
O4 Mn1 N1 3_666 . 83.61(9)
O1 Mn1 N1 . . 95.94(11)
O3 Mn1 N2 4_565 . 89.75(9)
O4 Mn1 N2 3_666 . 127.49(9)
O1 Mn1 N2 . . 137.66(10)
N1 Mn1 N2 . . 72.00(10)
O3 Mn1 O2 4_565 . 100.46(9)
O4 Mn1 O2 3_666 . 145.47(8)
O1 Mn1 O2 . . 56.93(9)
N1 Mn1 O2 . . 91.74(10)
N2 Mn1 O2 . . 82.42(9)
O3 Mn1 C7 4_565 . 106.19(9)
O4 Mn1 C7 3_666 . 117.61(10)
O1 Mn1 C7 . . 28.55(9)
N1 Mn1 C7 . . 94.06(10)
N2 Mn1 C7 . . 110.05(10)
O2 Mn1 C7 . . 28.38(9)
C7 O1 Mn1 . . 94.6(2)
C7 O2 Mn1 . . 87.2(2)
C8 O3 Mn1 . 4_566 117.0(2)
C8 O4 Mn1 . 3_666 157.6(2)
C10 N1 C21 . . 118.9(3)
C10 N1 Mn1 . . 124.7(3)
C21 N1 Mn1 . . 116.4(2)
C19 N2 C20 . . 118.2(3)
C19 N2 Mn1 . . 125.9(2)
C20 N2 Mn1 . . 115.7(2)
C6 C1 C2 . . 119.3(3)
C6 C1 C7 . . 120.3(3)
C2 C1 C7 . . 120.4(3)
C3 C2 C1 . . 120.0(3)
C3 C2 H2 . . 120.0
C1 C2 H2 . . 120.0
C2 C3 C4 . . 119.5(3)
C2 C3 C8 . . 120.4(3)
C4 C3 C8 . . 120.1(3)
C5 C4 C3 . . 121.4(3)
C5 C4 H4 . . 119.3
C3 C4 H4 . . 119.3
C6 C5 C4 . . 117.8(3)
C6 C5 C9 . . 121.6(3)
C4 C5 C9 . . 120.6(3)
C5 C6 C1 . . 122.0(3)
C5 C6 H6 . . 119.0
C1 C6 H6 . . 119.0
O2 C7 O1 . . 121.3(3)
O2 C7 C1 . . 119.3(3)
O1 C7 C1 . . 119.4(3)
O2 C7 Mn1 . . 64.41(18)
O1 C7 Mn1 . . 56.88(17)
C1 C7 Mn1 . . 175.9(2)
O4 C8 O3 . . 123.6(3)
O4 C8 C3 . . 118.1(3)
O3 C8 C3 . . 118.3(3)
C5 C9 H9A . . 109.5
C5 C9 H9B . . 109.5
H9A C9 H9B . . 109.5
C5 C9 H9C . . 109.5
H9A C9 H9C . . 109.5
H9B C9 H9C . . 109.5
N1 C10 C11 . . 122.4(4)
N1 C10 H10 . . 118.8
C11 C10 H10 . . 118.8
C12 C11 C10 . . 119.1(4)
C12 C11 H11 . . 120.5
C10 C11 H11 . . 120.5
C11 C12 C13 . . 120.8(4)
C11 C12 H12 . . 119.6
C13 C12 H12 . . 119.6
C12 C13 C21 . . 117.1(4)
C12 C13 C14 . . 124.9(4)
C21 C13 C14 . . 118.0(4)
C15 C14 C13 . . 121.3(4)
C15 C14 H14 . . 119.4
C13 C14 H14 . . 119.4
C14 C15 C16 . . 122.1(4)
C14 C15 H15 . . 119.0
C16 C15 H15 . . 119.0
C17 C16 C20 . . 116.8(4)
C17 C16 C15 . . 124.3(4)
C20 C16 C15 . . 118.9(4)
C18 C17 C16 . . 120.7(4)
C18 C17 H17 . . 119.6
C16 C17 H17 . . 119.6
C17 C18 C19 . . 118.8(4)
C17 C18 H18 . . 120.6
C19 C18 H18 . . 120.6
N2 C19 C18 . . 122.7(4)
N2 C19 H19 . . 118.6
C18 C19 H19 . . 118.6
N2 C20 C16 . . 122.7(3)
N2 C20 C21 . . 117.8(3)
C16 C20 C21 . . 119.5(3)
N1 C21 C13 . . 121.8(3)
N1 C21 C20 . . 118.1(3)
C13 C21 C20 . . 120.1(3)

loop_
_geom_bond_atom_site_label_1
_geom_bond_atom_site_label_2
_geom_bond_site_symmetry_2
_geom_bond_distance
Mn1 O3 4_565 2.112(2)
Mn1 O4 3_666 2.120(2)
Mn1 O1 . 2.180(2)
Mn1 N1 . 2.273(3)
Mn1 N2 . 2.305(2)
Mn1 O2 . 2.343(3)
Mn1 C7 . 2.595(3)
O1 C7 . 1.244(4)
O2 C7 . 1.235(4)
O3 C8 . 1.262(3)
O3 Mn1 4_566 2.112(2)
O4 C8 . 1.252(3)
O4 Mn1 3_666 2.120(2)
N1 C10 . 1.319(4)
N1 C21 . 1.357(4)
N2 C19 . 1.327(4)
N2 C20 . 1.351(4)
C1 C6 . 1.385(4)
C1 C2 . 1.390(4)
C1 C7 . 1.509(4)
C2 C3 . 1.385(4)
C2 H2 . 0.9300
C3 C4 . 1.396(4)
C3 C8 . 1.498(4)
C4 C5 . 1.386(4)
C4 H4 . 0.9300
C5 C6 . 1.385(4)
C5 C9 . 1.505(4)
C6 H6 . 0.9300
C9 H9A . 0.9600
C9 H9B . 0.9600
C9 H9C . 0.9600
C10 C11 . 1.402(5)
C10 H10 . 0.9300
C11 C12 . 1.352(6)
C11 H11 . 0.9300
C12 C13 . 1.385(6)
C12 H12 . 0.9300
C13 C21 . 1.418(5)
C13 C14 . 1.435(5)
C14 C15 . 1.332(5)
C14 H14 . 0.9300
C15 C16 . 1.414(5)
C15 H15 . 0.9300
C16 C17 . 1.392(5)
C16 C20 . 1.410(4)
C17 C18 . 1.355(6)
C17 H17 . 0.9300
C18 C19 . 1.397(5)
C18 H18 . 0.9300
C19 H19 . 0.9300
C20 C21 . 1.423(4)

loop_
_geom_contact_atom_site_label_1
_geom_contact_atom_site_label_2
_geom_contact_distance
_geom_contact_site_symmetry_2
_geom_contact_publ_flag
Cg1 Cg2 3.709(2) 2_655 n
Cg2 Cg2 3.755(2) 2_555 n
Cg3 Cg3 3.599(2) 2_655 n

loop_
_geom_torsion_atom_site_label_1
_geom_torsion_atom_site_label_2
_geom_torsion_atom_site_label_3
_geom_torsion_atom_site_label_4
_geom_torsion_site_symmetry_1
_geom_torsion
O3 Mn1 O1 C7 4_565 91.9(2)
O4 Mn1 O1 C7 3_666 -171.1(2)
N1 Mn1 O1 C7 . -87.6(2)
N2 Mn1 O1 C7 . -17.9(3)
O2 Mn1 O1 C7 . 0.6(2)
O3 Mn1 O2 C7 4_565 -104.8(2)
O4 Mn1 O2 C7 3_666 14.1(3)
O1 Mn1 O2 C7 . -0.6(2)
N1 Mn1 O2 C7 . 95.3(2)
N2 Mn1 O2 C7 . 166.9(2)
O3 Mn1 N1 C10 4_565 139.9(3)
O4 Mn1 N1 C10 3_666 47.4(3)
O1 Mn1 N1 C10 . -41.4(3)
N2 Mn1 N1 C10 . -179.7(3)
O2 Mn1 N1 C10 . -98.3(3)
C7 Mn1 N1 C10 . -70.0(3)
O3 Mn1 N1 C21 4_565 -43.1(4)
O4 Mn1 N1 C21 3_666 -135.6(2)
O1 Mn1 N1 C21 . 135.7(2)
N2 Mn1 N1 C21 . -2.7(2)
O2 Mn1 N1 C21 . 78.8(2)
C7 Mn1 N1 C21 . 107.1(2)
O3 Mn1 N2 C19 4_565 -17.7(3)
O4 Mn1 N2 C19 3_666 -116.2(3)
O1 Mn1 N2 C19 . 98.4(3)
N1 Mn1 N2 C19 . 177.2(3)
O2 Mn1 N2 C19 . 82.8(3)
C7 Mn1 N2 C19 . 89.4(3)
O3 Mn1 N2 C20 4_565 167.8(2)
O4 Mn1 N2 C20 3_666 69.3(2)
O1 Mn1 N2 C20 . -76.1(3)
N1 Mn1 N2 C20 . 2.7(2)
O2 Mn1 N2 C20 . -91.7(2)
C7 Mn1 N2 C20 . -85.1(2)
C6 C1 C2 C3 . 1.2(4)
C7 C1 C2 C3 . 179.5(3)
C1 C2 C3 C4 . -1.5(4)
C1 C2 C3 C8 . 179.4(3)
C2 C3 C4 C5 . 0.8(4)
C8 C3 C4 C5 . 179.9(3)
C3 C4 C5 C6 . 0.3(4)
C3 C4 C5 C9 . -179.4(3)
C4 C5 C6 C1 . -0.6(5)
C9 C5 C6 C1 . 179.1(3)
C2 C1 C6 C5 . -0.1(5)
C7 C1 C6 C5 . -178.4(3)
Mn1 O2 C7 O1 . 1.1(3)
Mn1 O2 C7 C1 . -178.2(3)
Mn1 O1 C7 O2 . -1.2(4)
Mn1 O1 C7 C1 . 178.1(2)
C6 C1 C7 O2 . -3.6(5)
C2 C1 C7 O2 . 178.0(3)
C6 C1 C7 O1 . 177.0(3)
C2 C1 C7 O1 . -1.3(5)
O3 Mn1 C7 O2 4_565 82.0(2)
O4 Mn1 C7 O2 3_666 -171.05(19)
O1 Mn1 C7 O2 . 178.9(3)
N1 Mn1 C7 O2 . -86.1(2)
N2 Mn1 C7 O2 . -13.8(2)
O3 Mn1 C7 O1 4_565 -96.9(2)
O4 Mn1 C7 O1 3_666 10.1(2)
N1 Mn1 C7 O1 . 95.0(2)
N2 Mn1 C7 O1 . 167.3(2)
O2 Mn1 C7 O1 . -178.9(3)
Mn1 O4 C8 O3 3_666 67.5(7)
Mn1 O4 C8 C3 3_666 -114.3(5)
Mn1 O3 C8 O4 4_566 9.6(4)
Mn1 O3 C8 C3 4_566 -168.61(19)
C2 C3 C8 O4 . 17.0(4)
C4 C3 C8 O4 . -162.1(3)
C2 C3 C8 O3 . -164.7(3)
C4 C3 C8 O3 . 16.1(4)
C21 N1 C10 C11 . -0.9(6)
Mn1 N1 C10 C11 . 176.0(3)
N1 C10 C11 C12 . 1.0(8)
C10 C11 C12 C13 . -0.4(8)
C11 C12 C13 C21 . -0.2(7)
C11 C12 C13 C14 . 179.4(4)
C12 C13 C14 C15 . 178.9(4)
C21 C13 C14 C15 . -1.6(6)
C13 C14 C15 C16 . 0.6(6)
C14 C15 C16 C17 . -178.6(4)
C14 C15 C16 C20 . 0.6(6)
C20 C16 C17 C18 . -1.0(6)
C15 C16 C17 C18 . 178.2(4)
C16 C17 C18 C19 . 2.0(7)
C20 N2 C19 C18 . -1.1(5)
Mn1 N2 C19 C18 . -175.5(3)
C17 C18 C19 N2 . -0.9(6)
C19 N2 C20 C16 . 2.1(5)
Mn1 N2 C20 C16 . 177.1(2)
C19 N2 C20 C21 . -177.3(3)
Mn1 N2 C20 C21 . -2.4(4)
C17 C16 C20 N2 . -1.1(5)
C15 C16 C20 N2 . 179.6(3)
C17 C16 C20 C21 . 178.4(3)
C15 C16 C20 C21 . -0.9(5)
C10 N1 C21 C13 . 0.3(5)
Mn1 N1 C21 C13 . -176.9(2)
C10 N1 C21 C20 . 179.7(3)
Mn1 N1 C21 C20 . 2.5(4)
C12 C13 C21 N1 . 0.3(5)
C14 C13 C21 N1 . -179.3(3)
C12 C13 C21 C20 . -179.2(3)
C14 C13 C21 C20 . 1.3(5)
N2 C20 C21 N1 . 0.0(4)
C16 C20 C21 N1 . -179.5(3)
N2 C20 C21 C13 . 179.4(3)
C16 C20 C21 C13 . -0.1(5)
